data_6000755
loop_
_publ_author_name
'Echavarria, A.'
'Saldarriaga, C.'

_publ_section_title
;
 A zinc phosphate with laminar structure: (ZnPO4)(4)(H2PO4)(2)(C4N2H14)(2)
;
_journal_name_full 'Microporous and Mesoporous Materials'
_journal_page_first 59
_journal_page_last 65
_journal_paper_doi 10.1016/S1387-1811(00)00286-9
_journal_volume 42
_journal_year 2001
_chemical_formula_sum 'C8 H32 N4 O24 P6 Zn4'
_space_group_name_H-M_alt 'P -1'
_cell_angle_alpha 102.180
_cell_angle_beta 93.676
_cell_angle_gamma 88.203
_cell_length_a 8.6590
_cell_length_b 10.3467
_cell_length_c 8.3910
_cell_volume 733.21
_cod_database_code 6000755

loop_
_atom_site_label
_atom_site_fract_x
_atom_site_fract_y
_atom_site_fract_z
? ? ? ?
